data_2223061
loop_
_publ_author_name
'Ni, Lei'
'Zhao, Ji-Li'
'Wei, Hong'

_publ_section_title
;
 (<i>E</i>)-3-Dimethylamino-1-(2-pyridyl)prop-2-en-1-one
;
_journal_coeditor_code HB5023
_journal_issue 9
_journal_name_full 'Acta Crystallographica Section E'
_journal_page_first o2103
_journal_paper_doi 10.1107/S1600536809030530
_journal_volume 65
_journal_year 2009
_chemical_formula_iupac 'C10 H12 N2 O'
_chemical_formula_moiety 'C10 H12 N2 O'
_chemical_formula_sum 'C10 H12 N2 O'
_chemical_formula_weight 176.22
_chemical_name_systematic
;
(<i>E</i>)-3-Dimethylamino-1-(2-pyridyl)prop-2-en-1-one
;
_space_group_IT_number 14
_symmetry_cell_setting monoclinic
_symmetry_space_group_name_Hall '-P 2yn'
_symmetry_space_group_name_H-M 'P 1 21/n 1'
_atom_sites_solution_hydrogens geom
_atom_sites_solution_primary direct
_atom_sites_solution_secondary difmap
_audit_creation_method SHELXL-97
_cell_angle_alpha 90.00
_cell_angle_beta 108.17(3)
_cell_angle_gamma 90.00
_cell_formula_units_Z 4
_cell_length_a 5.6670(11)
_cell_length_b 23.117(5)
_cell_length_c 7.6880(15)
_cell_measurement_reflns_used 1775
_cell_measurement_temperature 295(2)
_cell_measurement_theta_max 25.49
_cell_measurement_theta_min 1.76
_cell_volume 956.9(4)
_computing_cell_refinement 'SAINT-Plus (Bruker, 2004)'
_computing_data_collection 'APEX2 (Bruker, 2004)'
_computing_data_reduction 'SAINT-Plus (Bruker, 2004)'
_computing_molecular_graphics 'SHELXTL (Sheldrick, 2008)'
_computing_publication_material 'SHELXTL (Sheldrick, 2008)'
_computing_structure_refinement 'SHELXL97 (Sheldrick, 2008)'
_computing_structure_solution 'SHELXS97 (Sheldrick, 2008)'
_diffrn_ambient_temperature 295(2)
_diffrn_measured_fraction_theta_full 0.999
_diffrn_measured_fraction_theta_max 0.999
_diffrn_measurement_device_type 'Bruker APEXII CCD'
_diffrn_measurement_method '\f and \w'
_diffrn_radiation_monochromator graphite
_diffrn_radiation_source 'fine-focus sealed tube'
_diffrn_radiation_type MoK\a
_diffrn_radiation_wavelength 0.71073
_diffrn_reflns_av_R_equivalents 0.0268
_diffrn_reflns_av_sigmaI/netI 0.0228
_diffrn_reflns_limit_h_max 6
_diffrn_reflns_limit_h_min -6
_diffrn_reflns_limit_k_max 28
_diffrn_reflns_limit_k_min -27
_diffrn_reflns_limit_l_max 9
_diffrn_reflns_limit_l_min -9
_diffrn_reflns_number 7131
_diffrn_reflns_theta_full 25.49
_diffrn_reflns_theta_max 25.49
_diffrn_reflns_theta_min 1.76
_diffrn_standards_decay_% 0
_diffrn_standards_interval_count 0
_diffrn_standards_interval_time 0
_diffrn_standards_number 0
_exptl_absorpt_coefficient_mu 0.081
_exptl_absorpt_correction_T_max 0.994
_exptl_absorpt_correction_T_min 0.990
_exptl_absorpt_correction_type multi-scan
_exptl_absorpt_process_details '(SADABS; Bruker, 2004)'
_exptl_crystal_colour yellow
_exptl_crystal_density_diffrn 1.223
_exptl_crystal_density_method 'not measured'
_exptl_crystal_description block
_exptl_crystal_F_000 376
_exptl_crystal_size_max 0.12
_exptl_crystal_size_mid 0.10
_exptl_crystal_size_min 0.08
_refine_diff_density_max 0.184
_refine_diff_density_min -0.153
_refine_ls_extinction_method none
_refine_ls_goodness_of_fit_ref 0.999
_refine_ls_hydrogen_treatment noref
_refine_ls_matrix_type full
_refine_ls_number_parameters 121
_refine_ls_number_reflns 1775
_refine_ls_number_restraints 0
_refine_ls_restrained_S_all 0.999
_refine_ls_R_factor_all 0.0585
_refine_ls_R_factor_gt 0.0468
_refine_ls_shift/su_max 0.000
_refine_ls_shift/su_mean 0.000
_refine_ls_structure_factor_coef Fsqd
_refine_ls_weighting_details 'calc w=1/[\s^2^(Fo^2^)+(0.087P)^2^+0.1213P] where P=(Fo^2^+2Fc^2^)/3'
_refine_ls_weighting_scheme calc
_refine_ls_wR_factor_gt 0.1337
_refine_ls_wR_factor_ref 0.1433
_reflns_number_gt 1403
_reflns_number_total 1775
_reflns_threshold_expression I>2\s(I)
_cod_data_source_file hb5023.cif
_cod_data_source_block I
_cod_depositor_comments
;
The following automatic conversions were performed:
'_symmetry_cell_setting' value 'Monoclinic' changed to 'monoclinic'
according to '/home/saulius/struct/CIF-dictionaries/cif_core.dic'
dictionary named 'cif_core.dic' version 2.4.1 from 2010-06-29.

Automatic conversion script
Id: cif_fix_enum 1527 2010-12-29 10:47:43Z saulius 

The following automatic conversions were performed:

'_symmetry_cell_setting' value 'Monoclinic' changed to 'monoclinic'
according to /home/saulius/struct/CIF-dictionaries/cif_core.dic
dictionary named 'cif_core.dic' version 2.4.1 from 2010-06-29.

Automatic conversion script
Id: cif_fix_values 1715 2011-07-08 13:25:40Z adriana 
;
_cod_original_cell_volume 956.9(3)
_cod_original_sg_symbol_H-M 'P 21/n'
_cod_database_code 2223061
_cod_database_fobs_code 2223061

loop_
_symmetry_equiv_pos_as_xyz
'x, y, z'
'-x+1/2, y+1/2, -z+1/2'
'-x, -y, -z'
'x-1/2, -y-1/2, z-1/2'

loop_
_atom_site_type_symbol
_atom_site_label
_atom_site_fract_x
_atom_site_fract_y
_atom_site_fract_z
_atom_site_U_iso_or_equiv
_atom_site_adp_type
_atom_site_calc_flag
_atom_site_refinement_flags
_atom_site_occupancy
_atom_site_disorder_assembly
_atom_site_disorder_group
C C1 0.3675(4) 0.01987(8) -0.3188(3) 0.0664(6) Uani d . 1 . .
H H1A 0.2562 -0.0080 -0.2945 0.100 Uiso calc R 1 . .
H H1B 0.5232 0.0016 -0.3092 0.100 Uiso calc R 1 . .
H H1C 0.2964 0.0351 -0.4401 0.100 Uiso calc R 1 . .
C C2 0.5845(4) 0.11075(9) -0.1969(3) 0.0674(6) Uani d . 1 . .
H H2A 0.5072 0.1481 -0.2079 0.101 Uiso calc R 1 . .
H H2B 0.6385 0.1038 -0.3017 0.101 Uiso calc R 1 . .
H H2C 0.7251 0.1096 -0.0879 0.101 Uiso calc R 1 . .
C C3 0.2893(3) 0.06861(7) -0.0630(2) 0.0456(4) Uani d . 1 . .
H H3 0.1843 0.0377 -0.0633 0.055 Uiso calc R 1 . .
C C4 0.3024(3) 0.11046(7) 0.0648(2) 0.0464(4) Uani d . 1 . .
H H4 0.4006 0.1430 0.0703 0.056 Uiso calc R 1 . .
C C5 0.1648(3) 0.10380(7) 0.1890(2) 0.0445(4) Uani d . 1 . .
C C6 0.1719(3) 0.15207(6) 0.3237(2) 0.0423(4) Uani d . 1 . .
C C7 0.0089(3) 0.15063(8) 0.4258(2) 0.0533(5) Uani d . 1 . .
H H7 -0.1038 0.1204 0.4118 0.064 Uiso calc R 1 . .
C C8 0.0165(4) 0.19467(9) 0.5484(2) 0.0615(5) Uani d . 1 . .
H H8 -0.0916 0.1947 0.6179 0.074 Uiso calc R 1 . .
C C9 0.1851(4) 0.23816(8) 0.5661(2) 0.0608(5) Uani d . 1 . .
H H9 0.1951 0.2682 0.6484 0.073 Uiso calc R 1 . .
C C10 0.3406(4) 0.23655(8) 0.4592(2) 0.0584(5) Uani d . 1 . .
H H10 0.4549 0.2664 0.4720 0.070 Uiso calc R 1 . .
N N1 0.4076(3) 0.06659(6) -0.18682(18) 0.0500(4) Uani d . 1 . .
N N2 0.3368(3) 0.19482(6) 0.33867(18) 0.0505(4) Uani d . 1 . .
O O1 0.0370(3) 0.06092(5) 0.19576(18) 0.0657(4) Uani d . 1 . .

loop_
_atom_site_aniso_label
_atom_site_aniso_U_11
_atom_site_aniso_U_22
_atom_site_aniso_U_33
_atom_site_aniso_U_12
_atom_site_aniso_U_13
_atom_site_aniso_U_23
C1 0.0977(16) 0.0551(11) 0.0587(11) 0.0089(10) 0.0423(11) -0.0012(9)
C2 0.0611(12) 0.0857(14) 0.0628(12) -0.0074(10) 0.0303(10) 0.0026(10)
C3 0.0508(9) 0.0462(9) 0.0432(9) 0.0036(7) 0.0197(7) 0.0052(7)
C4 0.0487(9) 0.0464(9) 0.0466(9) -0.0007(7) 0.0185(7) -0.0010(7)
C5 0.0491(9) 0.0431(9) 0.0427(9) 0.0008(7) 0.0164(7) 0.0007(7)
C6 0.0457(9) 0.0423(9) 0.0387(8) 0.0060(7) 0.0128(7) 0.0034(6)
C7 0.0541(10) 0.0571(11) 0.0531(10) 0.0016(8) 0.0232(8) -0.0037(8)
C8 0.0649(12) 0.0701(13) 0.0560(11) 0.0110(10) 0.0284(9) -0.0077(9)
C9 0.0763(13) 0.0555(11) 0.0482(10) 0.0122(9) 0.0161(9) -0.0103(8)
C10 0.0730(12) 0.0476(10) 0.0519(10) -0.0048(9) 0.0158(9) -0.0051(8)
N1 0.0591(9) 0.0520(8) 0.0462(8) 0.0031(6) 0.0271(7) 0.0023(6)
N2 0.0581(9) 0.0476(8) 0.0466(8) -0.0037(7) 0.0178(7) -0.0031(6)
O1 0.0896(10) 0.0554(8) 0.0676(9) -0.0208(7) 0.0472(8) -0.0144(6)

loop_
_atom_type_symbol
_atom_type_description
_atom_type_scat_dispersion_real
_atom_type_scat_dispersion_imag
_atom_type_scat_source
C C 0.0033 0.0016 'International Tables Vol C Tables 4.2.6.8 and 6.1.1.4'
H H 0.0000 0.0000 'International Tables Vol C Tables 4.2.6.8 and 6.1.1.4'
N N 0.0061 0.0033 'International Tables Vol C Tables 4.2.6.8 and 6.1.1.4'
O O 0.0106 0.0060 'International Tables Vol C Tables 4.2.6.8 and 6.1.1.4'

loop_
_geom_angle_atom_site_label_1
_geom_angle_atom_site_label_2
_geom_angle_atom_site_label_3
_geom_angle_site_symmetry_1
_geom_angle_site_symmetry_3
_geom_angle
_geom_angle_publ_flag
N1 C1 H1A . . 109.5 ?
N1 C1 H1B . . 109.5 ?
H1A C1 H1B . . 109.5 ?
N1 C1 H1C . . 109.5 ?
H1A C1 H1C . . 109.5 ?
H1B C1 H1C . . 109.5 ?
N1 C2 H2A . . 109.5 ?
N1 C2 H2B . . 109.5 ?
H2A C2 H2B . . 109.5 ?
N1 C2 H2C . . 109.5 ?
H2A C2 H2C . . 109.5 ?
H2B C2 H2C . . 109.5 ?
N1 C3 C4 . . 128.04(15) ?
N1 C3 H3 . . 116.0 ?
C4 C3 H3 . . 116.0 ?
C3 C4 C5 . . 119.39(15) ?
C3 C4 H4 . . 120.3 ?
C5 C4 H4 . . 120.3 ?
O1 C5 C4 . . 124.55(15) ?
O1 C5 C6 . . 116.87(14) ?
C4 C5 C6 . . 118.57(14) ?
N2 C6 C7 . . 122.61(15) ?
N2 C6 C5 . . 118.10(14) ?
C7 C6 C5 . . 119.29(15) ?
C8 C7 C6 . . 119.01(17) ?
C8 C7 H7 . . 120.5 ?
C6 C7 H7 . . 120.5 ?
C9 C8 C7 . . 118.94(17) ?
C9 C8 H8 . . 120.5 ?
C7 C8 H8 . . 120.5 ?
C8 C9 C10 . . 118.55(16) ?
C8 C9 H9 . . 120.7 ?
C10 C9 H9 . . 120.7 ?
N2 C10 C9 . . 123.96(17) ?
N2 C10 H10 . . 118.0 ?
C9 C10 H10 . . 118.0 ?
C3 N1 C2 . . 121.81(14) ?
C3 N1 C1 . . 121.65(15) ?
C2 N1 C1 . . 116.54(14) ?
C10 N2 C6 . . 116.93(15) ?

loop_
_geom_bond_atom_site_label_1
_geom_bond_atom_site_label_2
_geom_bond_site_symmetry_2
_geom_bond_distance
_geom_bond_publ_flag
C1 N1 . 1.451(2) ?
C1 H1A . 0.9600 ?
C1 H1B . 0.9600 ?
C1 H1C . 0.9600 ?
C2 N1 . 1.450(2) ?
C2 H2A . 0.9600 ?
C2 H2B . 0.9600 ?
C2 H2C . 0.9600 ?
C3 N1 . 1.325(2) ?
C3 C4 . 1.364(2) ?
C3 H3 . 0.9300 ?
C4 C5 . 1.417(2) ?
C4 H4 . 0.9300 ?
C5 O1 . 1.2384(18) ?
C5 C6 . 1.514(2) ?
C6 N2 . 1.340(2) ?
C6 C7 . 1.386(2) ?
C7 C8 . 1.379(2) ?
C7 H7 . 0.9300 ?
C8 C9 . 1.364(3) ?
C8 H8 . 0.9300 ?
C9 C10 . 1.380(3) ?
C9 H9 . 0.9300 ?
C10 N2 . 1.333(2) ?
C10 H10 . 0.9300 ?

loop_
_cod_related_entry_id
_cod_related_entry_database
_cod_related_entry_code
1 ChemSpider 4520289
